data_7702495
loop_
_publ_author_name
'Pascaly, Matthias'
'Duda, Mark'
'Schweppe, Florian'
'Zurlinden, Kristin'
'M\"uller, Felizitas K.'
'Krebs, Bernt'

_publ_section_title
;
 The systematic influence of tripodal ligands on the catechol cleaving
 activity of iron(III) containing model compounds for catechol
 1,2-dioxygenases&#x200A;&#x2020;
;
_journal_issue 6
_journal_name_full 'Journal of the Chemical Society, Dalton Transactions'
_journal_page_first 828
_journal_paper_doi 10.1039/b008511l
_journal_year 2001
_chemical_formula_moiety '[Fe(me1tpa)tcc]NO3'
_chemical_formula_sum 'C25 H20 Cl4 Fe N5 O5'
_chemical_formula_weight 668.11
_chemical_melting_point '233 &#x00B0;C'
_chemical_name_systematic
; 
(Tetrachlorocatecholato-O,O')-(((6-methyl-2-pyridyl)methyl)bis
((2-pyridyl)methyl)amine)-iron(III) nitrate
;
_space_group_IT_number 2
_space_group_name_Hall '-P 1'
_space_group_name_H-M_alt 'P -1'
_symmetry_cell_setting triclinic
_symmetry_space_group_name_H-M 'P -1'
_atom_sites_solution_hydrogens geom
_atom_sites_solution_primary direct
_atom_sites_solution_secondary difmap
_audit_creation_method SHELXL-97
_cell_angle_alpha 83.04(3)
_cell_angle_beta 82.43(3)
_cell_angle_gamma 89.25(3)
_cell_formula_units_Z 2
_cell_length_a 8.366(2)
_cell_length_b 9.211(2)
_cell_length_c 17.890(4)
_cell_measurement_temperature 213(2)
_cell_volume 1356.5(5)
_computing_structure_refinement 'SHELXL-97 (Sheldrick, 1997)'
_computing_structure_solution 'SHELXS-97 (Sheldrick, 1990)'
_diffrn_ambient_temperature 213(2)
_diffrn_measured_fraction_theta_full 0.933
_diffrn_measured_fraction_theta_max 0.933
_diffrn_measurement_device_type 'STOE IPDS'
_diffrn_radiation_monochromator graphite
_diffrn_radiation_source 'fine-focus sealed tube'
_diffrn_radiation_type MoK\a
_diffrn_radiation_wavelength 0.71073
_diffrn_reflns_av_R_equivalents 0.1208
_diffrn_reflns_av_sigmaI/netI 0.1518
_diffrn_reflns_limit_h_max 9
_diffrn_reflns_limit_h_min -8
_diffrn_reflns_limit_k_max 10
_diffrn_reflns_limit_k_min -10
_diffrn_reflns_limit_l_max 19
_diffrn_reflns_limit_l_min -20
_diffrn_reflns_number 8599
_diffrn_reflns_theta_full 25.00
_diffrn_reflns_theta_max 25.00
_diffrn_reflns_theta_min 4.35
_exptl_absorpt_coefficient_mu 0.997
_exptl_absorpt_correction_type none
_exptl_crystal_colour 'dark purple'
_exptl_crystal_density_diffrn 1.636
_exptl_crystal_density_method 'not measured'
_exptl_crystal_description needles
_exptl_crystal_F_000 678
_refine_diff_density_max 0.551
_refine_diff_density_min -0.524
_refine_diff_density_rms 0.107
_refine_ls_extinction_method none
_refine_ls_goodness_of_fit_ref 1.074
_refine_ls_hydrogen_treatment mixed
_refine_ls_matrix_type full
_refine_ls_number_parameters 362
_refine_ls_number_reflns 4442
_refine_ls_number_restraints 0
_refine_ls_restrained_S_all 1.074
_refine_ls_R_factor_all 0.1565
_refine_ls_R_factor_gt 0.0756
_refine_ls_shift/su_max 0.005
_refine_ls_shift/su_mean 0.001
_refine_ls_structure_factor_coef Fsqd
_refine_ls_weighting_details 'calc w==1/[\s^2^(Fo^2^)+(0.0729P)^2^+0.0000P] where P==(Fo^2^+2Fc^2^)/3'
_refine_ls_weighting_scheme calc
_refine_ls_wR_factor_gt 0.1576
_refine_ls_wR_factor_ref 0.1974
_reflns_number_gt 2319
_reflns_number_total 4442
_reflns_threshold_expression >2sigma(I)
_cod_data_source_file b008511l.txt
_cod_data_source_block 1
_cod_original_sg_symbol_H-M P-1
_cod_database_code 7702495

loop_
_symmetry_equiv_pos_as_xyz
'x, y, z'
'-x, -y, -z'

loop_
_atom_site_label
_atom_site_type_symbol
_atom_site_fract_x
_atom_site_fract_y
_atom_site_fract_z
_atom_site_U_iso_or_equiv
_atom_site_adp_type
_atom_site_occupancy
_atom_site_symmetry_multiplicity
_atom_site_calc_flag
_atom_site_refinement_flags
Fe1 Fe 0.16685(14) 0.28486(12) 0.25244(7) 0.0317(3) Uani 1 1 d .
O1 O 0.2714(7) 0.1017(5) 0.2328(3) 0.0369(14) Uani 1 1 d .
O2 O 0.1455(7) 0.3037(6) 0.1463(3) 0.0421(15) Uani 1 1 d .
N1 N -0.0678(8) 0.1900(6) 0.2879(4) 0.0322(16) Uani 1 1 d .
N2 N 0.1345(8) 0.2851(6) 0.3753(4) 0.0339(16) Uani 1 1 d .
N3 N 0.0734(7) 0.5002(6) 0.2584(4) 0.0306(15) Uani 1 1 d .
N4 N 0.3928(8) 0.3768(7) 0.2725(4) 0.0372(17) Uani 1 1 d .
Cl1 Cl 0.4184(3) -0.1790(2) 0.19153(15) 0.0515(7) Uani 1 1 d .
Cl2 Cl 0.3819(3) -0.2297(3) 0.02288(17) 0.0662(8) Uani 1 1 d .
Cl3 Cl 0.2201(3) 0.0093(3) -0.08038(16) 0.0647(8) Uani 1 1 d .
Cl4 Cl 0.0988(4) 0.3020(3) -0.01606(15) 0.0641(8) Uani 1 1 d .
C1 C -0.1782(10) 0.1733(9) 0.2407(5) 0.042(2) Uani 1 1 d .
H1 H -0.1571 0.2126 0.1894 0.050 Uiso 1 1 calc R
C2 C -0.3225(10) 0.0991(9) 0.2668(6) 0.044(2) Uani 1 1 d .
H2 H -0.3986 0.0888 0.2335 0.053 Uiso 1 1 calc R
C3 C -0.3520(11) 0.0417(9) 0.3408(6) 0.049(2) Uani 1 1 d .
H3 H -0.4478 -0.0110 0.3585 0.059 Uiso 1 1 calc R
C4 C -0.2437(10) 0.0598(8) 0.3900(6) 0.042(2) Uani 1 1 d .
H4 H -0.2647 0.0215 0.4415 0.050 Uiso 1 1 calc R
C5 C -0.1016(9) 0.1363(7) 0.3620(5) 0.0322(19) Uani 1 1 d .
C6 C 0.0298(10) 0.1549(8) 0.4101(5) 0.038(2) Uani 1 1 d .
H6A H 0.0959 0.0663 0.4135 0.046 Uiso 1 1 calc R
H6B H -0.0181 0.1698 0.4616 0.046 Uiso 1 1 calc R
C7 C 0.0536(10) 0.4233(8) 0.3940(5) 0.037(2) Uani 1 1 d .
H7A H 0.1069 0.4617 0.4331 0.045 Uiso 1 1 calc R
H7B H -0.0585 0.4012 0.4156 0.045 Uiso 1 1 calc R
C8 C 0.0545(9) 0.5400(8) 0.3276(5) 0.0322(19) Uani 1 1 d .
C9 C 0.0287(10) 0.6868(8) 0.3388(5) 0.037(2) Uani 1 1 d .
H9 H 0.0247 0.7161 0.3876 0.045 Uiso 1 1 calc R
C10 C 0.0095(11) 0.7871(9) 0.2773(6) 0.046(2) Uani 1 1 d .
H10 H -0.0105 0.8857 0.2838 0.055 Uiso 1 1 calc R
C11 C 0.0198(10) 0.7419(8) 0.2055(5) 0.039(2) Uani 1 1 d .
H11 H 0.0023 0.8084 0.1632 0.047 Uiso 1 1 calc R
C12 C 0.0560(10) 0.5981(8) 0.1974(5) 0.038(2) Uani 1 1 d .
H12 H 0.0688 0.5675 0.1488 0.046 Uiso 1 1 calc R
C13 C 0.2949(10) 0.2745(9) 0.4003(6) 0.043(2) Uani 1 1 d .
H13A H 0.3330 0.1732 0.4018 0.051 Uiso 1 1 calc R
H13B H 0.2891 0.3033 0.4516 0.051 Uiso 1 1 calc R
C14 C 0.4101(10) 0.3731(9) 0.3462(6) 0.042(2) Uani 1 1 d .
C15 C 0.5294(12) 0.4517(10) 0.3706(6) 0.053(3) Uani 1 1 d .
H15 H 0.5384 0.4497 0.4225 0.063 Uiso 1 1 calc R
C16 C 0.6352(12) 0.5337(10) 0.3155(8) 0.064(3) Uani 1 1 d .
H16 H 0.7157 0.5905 0.3301 0.077 Uiso 1 1 calc R
C17 C 0.6228(11) 0.5321(10) 0.2415(7) 0.057(3) Uani 1 1 d .
H17 H 0.6958 0.5852 0.2040 0.069 Uiso 1 1 calc R
C18 C 0.5005(11) 0.4507(9) 0.2215(6) 0.046(2) Uani 1 1 d .
C19 C 0.4920(13) 0.4418(12) 0.1408(7) 0.071(3) Uani 1 1 d .
H19A H 0.5118 0.3419 0.1301 0.107 Uiso 1 1 calc R
H19B H 0.5729 0.5058 0.1101 0.107 Uiso 1 1 calc R
H19C H 0.3858 0.4718 0.1288 0.107 Uiso 1 1 calc R
C20 C 0.2657(9) 0.0768(8) 0.1630(5) 0.0327(19) Uani 1 1 d .
C21 C 0.3291(10) -0.0495(8) 0.1323(5) 0.038(2) Uani 1 1 d .
C22 C 0.3119(10) -0.0705(9) 0.0575(5) 0.042(2) Uani 1 1 d .
C23 C 0.2409(11) 0.0366(9) 0.0108(5) 0.042(2) Uani 1 1 d .
C24 C 0.1839(11) 0.1639(9) 0.0401(5) 0.043(2) Uani 1 1 d .
C25 C 0.1987(9) 0.1861(8) 0.1133(5) 0.0323(19) Uani 1 1 d .
N5 N 0.6576(9) 0.2391(8) 0.5437(4) 0.0407(18) Uani 1 1 d .
O3 O 0.7262(9) 0.1256(7) 0.5699(4) 0.063(2) Uani 1 1 d .
O4 O 0.5109(8) 0.2402(8) 0.5429(5) 0.066(2) Uani 1 1 d .
O5 O 0.7399(8) 0.3509(7) 0.5191(4) 0.0558(18) Uani 1 1 d .

loop_
_atom_site_aniso_label
_atom_site_aniso_U_11
_atom_site_aniso_U_22
_atom_site_aniso_U_33
_atom_site_aniso_U_23
_atom_site_aniso_U_13
_atom_site_aniso_U_12
Fe1 0.0368(7) 0.0268(6) 0.0330(8) -0.0051(5) -0.0080(5) -0.0015(5)
O1 0.047(4) 0.030(3) 0.037(4) -0.008(2) -0.013(3) 0.001(2)
O2 0.053(4) 0.031(3) 0.044(4) -0.008(3) -0.011(3) 0.010(3)
N1 0.039(4) 0.024(3) 0.034(5) -0.001(3) -0.009(3) -0.001(3)
N2 0.033(4) 0.025(3) 0.045(5) -0.003(3) -0.010(3) -0.004(3)
N3 0.029(4) 0.030(3) 0.033(4) -0.006(3) -0.007(3) -0.003(3)
N4 0.034(4) 0.034(4) 0.043(5) -0.008(3) -0.001(3) -0.003(3)
Cl1 0.0524(15) 0.0348(11) 0.0685(19) -0.0065(11) -0.0125(12) 0.0046(10)
Cl2 0.0724(18) 0.0523(15) 0.077(2) -0.0346(14) 0.0017(15) 0.0031(13)
Cl3 0.0762(19) 0.0775(17) 0.0452(17) -0.0278(13) -0.0065(13) -0.0053(14)
Cl4 0.093(2) 0.0616(15) 0.0397(17) -0.0015(11) -0.0229(14) 0.0072(14)
C1 0.047(6) 0.041(5) 0.040(6) -0.008(4) -0.016(4) -0.001(4)
C2 0.032(5) 0.041(5) 0.064(8) -0.014(5) -0.013(5) -0.006(4)
C3 0.045(6) 0.041(5) 0.064(8) -0.014(5) -0.007(5) -0.012(4)
C4 0.049(6) 0.029(4) 0.045(6) -0.005(4) 0.001(5) -0.004(4)
C5 0.040(5) 0.019(4) 0.037(6) -0.002(3) -0.002(4) -0.001(3)
C6 0.051(5) 0.029(4) 0.033(6) 0.003(3) -0.010(4) -0.003(4)
C7 0.041(5) 0.030(4) 0.041(6) -0.006(4) -0.003(4) 0.000(4)
C8 0.029(4) 0.027(4) 0.043(6) -0.010(4) -0.010(4) -0.004(3)
C9 0.039(5) 0.031(4) 0.043(6) -0.009(4) -0.002(4) 0.000(3)
C10 0.057(6) 0.025(4) 0.059(7) -0.005(4) -0.022(5) 0.005(4)
C11 0.044(5) 0.027(4) 0.046(6) 0.006(4) -0.015(4) -0.005(4)
C12 0.042(5) 0.037(5) 0.038(6) -0.003(4) -0.014(4) 0.007(4)
C13 0.038(5) 0.049(5) 0.045(6) -0.006(4) -0.017(4) 0.002(4)
C14 0.038(5) 0.039(5) 0.052(7) -0.007(4) -0.022(4) 0.008(4)
C15 0.055(6) 0.051(5) 0.062(8) -0.017(5) -0.032(5) -0.003(5)
C16 0.043(6) 0.046(6) 0.108(11) 0.000(6) -0.034(6) -0.008(5)
C17 0.029(5) 0.060(6) 0.079(9) 0.006(6) -0.009(5) -0.007(4)
C18 0.050(6) 0.044(5) 0.043(7) 0.000(4) -0.010(5) 0.009(4)
C19 0.056(7) 0.061(6) 0.087(10) 0.006(6) 0.013(6) -0.013(5)
C20 0.030(4) 0.039(4) 0.031(5) -0.008(4) -0.004(4) -0.009(3)
C21 0.035(5) 0.027(4) 0.052(6) -0.006(4) -0.004(4) -0.002(3)
C22 0.039(5) 0.043(5) 0.045(6) -0.021(4) 0.010(4) -0.008(4)
C23 0.050(6) 0.049(5) 0.028(6) -0.008(4) -0.005(4) -0.006(4)
C24 0.057(6) 0.037(5) 0.036(6) -0.005(4) -0.009(4) 0.003(4)
C25 0.030(4) 0.038(4) 0.030(5) -0.005(4) -0.008(4) 0.001(3)
N5 0.048(5) 0.043(4) 0.034(5) -0.007(3) -0.012(4) -0.007(4)
O3 0.081(5) 0.043(4) 0.070(6) -0.006(3) -0.032(4) 0.016(3)
O4 0.044(4) 0.068(4) 0.086(6) 0.007(4) -0.019(4) -0.014(3)
O5 0.063(4) 0.050(4) 0.055(5) -0.007(3) -0.007(4) -0.014(3)

loop_
_atom_type_symbol
_atom_type_description
_atom_type_scat_dispersion_real
_atom_type_scat_dispersion_imag
_atom_type_scat_source
C C 0.0033 0.0016 'International Tables Vol C Tables 4.2.6.8 and 6.1.1.4'
H H 0.0000 0.0000 'International Tables Vol C Tables 4.2.6.8 and 6.1.1.4'
N N 0.0061 0.0033 'International Tables Vol C Tables 4.2.6.8 and 6.1.1.4'
Fe Fe 0.3463 0.8444 'International Tables Vol C Tables 4.2.6.8 and 6.1.1.4'
Cl Cl 0.1484 0.1585 'International Tables Vol C Tables 4.2.6.8 and 6.1.1.4'
O O 0.0106 0.0060 'International Tables Vol C Tables 4.2.6.8 and 6.1.1.4'

loop_
_geom_angle_atom_site_label_1
_geom_angle_atom_site_label_2
_geom_angle_atom_site_label_3
_geom_angle
O2 Fe1 O1 83.9(2)
O2 Fe1 N3 89.8(2)
O1 Fe1 N3 171.3(3)
O2 Fe1 N1 94.4(3)
O1 Fe1 N1 95.0(2)
N3 Fe1 N1 91.6(2)
O2 Fe1 N4 111.7(3)
O1 Fe1 N4 91.2(2)
N3 Fe1 N4 85.4(2)
N1 Fe1 N4 153.7(3)
O2 Fe1 N2 166.6(2)
O1 Fe1 N2 106.4(2)
N3 Fe1 N2 80.8(2)
N1 Fe1 N2 76.4(3)
N4 Fe1 N2 77.4(3)
C20 O1 Fe1 111.0(5)
C25 O2 Fe1 112.9(5)
C1 N1 C5 118.8(7)
C1 N1 Fe1 124.6(6)
C5 N1 Fe1 116.5(5)
C13 N2 C7 110.8(6)
C13 N2 C6 111.5(6)
C7 N2 C6 110.2(6)
C13 N2 Fe1 107.6(5)
C7 N2 Fe1 108.9(5)
C6 N2 Fe1 107.8(5)
C8 N3 C12 120.8(7)
C8 N3 Fe1 114.1(5)
C12 N3 Fe1 124.5(5)
C18 N4 C14 118.3(8)
C18 N4 Fe1 126.9(7)
C14 N4 Fe1 114.1(5)
N1 C1 C2 121.2(9)
C3 C2 C1 119.2(9)
C2 C3 C4 120.6(9)
C3 C4 C5 118.5(9)
N1 C5 C4 121.6(8)
N1 C5 C6 115.4(7)
C4 C5 C6 122.8(8)
C5 C6 N2 109.8(6)
N2 C7 C8 114.4(7)
N3 C8 C9 120.8(8)
N3 C8 C7 118.4(7)
C9 C8 C7 120.7(8)
C10 C9 C8 118.7(8)
C9 C10 C11 119.7(7)
C12 C11 C10 118.7(8)
N3 C12 C11 121.0(8)
N2 C13 C14 109.4(7)
N4 C14 C15 122.2(9)
N4 C14 C13 115.5(7)
C15 C14 C13 122.2(10)
C14 C15 C16 117.6(10)
C17 C16 C15 120.2(9)
C16 C17 C18 118.9(10)
N4 C18 C17 122.6(10)
N4 C18 C19 118.4(9)
C17 C18 C19 119.0(10)
O1 C20 C21 124.1(8)
O1 C20 C25 118.3(7)
C21 C20 C25 117.6(8)
C22 C21 C20 120.4(8)
C22 C21 Cl1 121.9(6)
C20 C21 Cl1 117.7(7)
C23 C22 C21 120.6(7)
C23 C22 Cl2 120.0(7)
C21 C22 Cl2 119.4(7)
C22 C23 C24 119.0(8)
C22 C23 Cl3 120.1(7)
C24 C23 Cl3 120.9(7)
C25 C24 C23 121.3(8)
C25 C24 Cl4 117.8(6)
C23 C24 Cl4 120.8(7)
O2 C25 C24 125.3(7)
O2 C25 C20 113.7(7)
C24 C25 C20 120.9(7)
O4 N5 O5 120.4(8)
O4 N5 O3 120.3(7)
O5 N5 O3 119.3(8)

loop_
_geom_bond_atom_site_label_1
_geom_bond_atom_site_label_2
_geom_bond_distance
Fe1 O2 1.917(6)
Fe1 O1 1.938(5)
Fe1 N3 2.132(6)
Fe1 N1 2.146(6)
Fe1 N4 2.171(7)
Fe1 N2 2.180(7)
O1 C20 1.304(9)
O2 C25 1.340(9)
N1 C1 1.352(10)
N1 C5 1.353(10)
N2 C13 1.468(10)
N2 C7 1.487(9)
N2 C6 1.515(10)
N3 C8 1.321(10)
N3 C12 1.351(10)
N4 C18 1.326(11)
N4 C14 1.342(11)
Cl1 C21 1.726(9)
Cl2 C22 1.726(8)
Cl3 C23 1.712(9)
Cl4 C24 1.729(9)
C1 C2 1.392(12)
C2 C3 1.358(13)
C3 C4 1.368(13)
C4 C5 1.393(11)
C5 C6 1.505(11)
C7 C8 1.503(11)
C8 C9 1.401(10)
C9 C10 1.373(12)
C10 C11 1.391(12)
C11 C12 1.375(11)
C13 C14 1.502(13)
C14 C15 1.386(12)
C15 C16 1.390(15)
C16 C17 1.343(15)
C17 C18 1.385(13)
C18 C19 1.467(15)
C20 C21 1.413(11)
C20 C25 1.421(11)
C21 C22 1.402(12)
C22 C23 1.392(13)
C23 C24 1.395(12)
C24 C25 1.370(12)
N5 O4 1.229(9)
N5 O5 1.248(9)
N5 O3 1.256(9)
